data_4130253
loop_
_publ_author_name
'Travieso-Puente, Raquel'
'Broekman, J. O. P.'
'Chang, Mu-Chieh'
'Demeshko, Serhiy'
'Meyer, Franc'
'Otten, Edwin'

_publ_section_title
;
 Spin-Crossover in a Pseudo-tetrahedral Bis(formazanate) Iron Complex.
;
_journal_issue 17
_journal_name_full 'Journal of the American Chemical Society'
_journal_page_first 5503
_journal_page_last 5506
_journal_paper_doi 10.1021/jacs.6b01552
_journal_volume 138
_journal_year 2016
_chemical_formula_sum 'C28 H35 Fe0.5 N4.5'
_chemical_formula_weight 462.53
_space_group_crystal_system monoclinic
_space_group_IT_number 13
_space_group_name_Hall '-P 2yac'
_space_group_name_H-M_alt 'P 1 2/n 1'
_atom_sites_solution_hydrogens geom
_audit_creation_method SHELXL-2014
_cell_angle_alpha 90
_cell_angle_beta 93.083(2)
_cell_angle_gamma 90
_cell_formula_units_Z 4
_cell_length_a 12.1244(7)
_cell_length_b 14.1187(8)
_cell_length_c 18.1921(10)
_cell_measurement_reflns_used 9899
_cell_measurement_temperature 100(2)
_cell_measurement_theta_max 27.12
_cell_measurement_theta_min 3.09
_cell_volume 3109.6(3)
_computing_cell_refinement 'Bruker SAINT'
_computing_data_collection 'Bruker APEX2'
_computing_data_reduction 'Bruker SAINT'
_computing_structure_refinement 'SHELXL-2014 (Sheldrick 2014)'
_computing_structure_solution 'SHELXS-97 (Sheldrick 2008)'
_diffrn_ambient_temperature 100(2)
_diffrn_measured_fraction_theta_full 0.998
_diffrn_measured_fraction_theta_max 0.998
_diffrn_measurement_device_type 'Bruker APEX-II CCD'
_diffrn_measurement_method '\f and \w scans'
_diffrn_radiation_type MoK\a
_diffrn_radiation_wavelength 0.71073
_diffrn_reflns_av_R_equivalents 0.0544
_diffrn_reflns_av_unetI/netI 0.0296
_diffrn_reflns_Laue_measured_fraction_full 0.998
_diffrn_reflns_Laue_measured_fraction_max 0.998
_diffrn_reflns_limit_h_max 14
_diffrn_reflns_limit_h_min -15
_diffrn_reflns_limit_k_max 18
_diffrn_reflns_limit_k_min -18
_diffrn_reflns_limit_l_max 23
_diffrn_reflns_limit_l_min -23
_diffrn_reflns_number 62606
_diffrn_reflns_point_group_measured_fraction_full 0.998
_diffrn_reflns_point_group_measured_fraction_max 0.998
_diffrn_reflns_theta_full 25.242
_diffrn_reflns_theta_max 27.103
_diffrn_reflns_theta_min 2.885
_exptl_absorpt_coefficient_mu 0.280
_exptl_absorpt_correction_T_max 0.7455
_exptl_absorpt_correction_T_min 0.6931
_exptl_absorpt_correction_type multi-scan
_exptl_absorpt_process_details SADABS
_exptl_crystal_colour black
_exptl_crystal_density_diffrn 0.988
_exptl_crystal_description block
_exptl_crystal_F_000 990
_exptl_crystal_size_max 0.410
_exptl_crystal_size_mid 0.330
_exptl_crystal_size_min 0.190
_refine_diff_density_max 0.380
_refine_diff_density_min -0.356
_refine_diff_density_rms 0.074
_refine_ls_extinction_method none
_refine_ls_goodness_of_fit_ref 1.132
_refine_ls_hydrogen_treatment constr
_refine_ls_matrix_type full
_refine_ls_number_parameters 302
_refine_ls_number_reflns 6851
_refine_ls_number_restraints 0
_refine_ls_restrained_S_all 1.132
_refine_ls_R_factor_all 0.0770
_refine_ls_R_factor_gt 0.0625
_refine_ls_shift/su_max 0.011
_refine_ls_shift/su_mean 0.002
_refine_ls_structure_factor_coef Fsqd
_refine_ls_weighting_details 'w=1/[\s^2^(Fo^2^)+(0.0523P)^2^+5.4617P] where P=(Fo^2^+2Fc^2^)/3'
_refine_ls_weighting_scheme calc
_refine_ls_wR_factor_gt 0.1405
_refine_ls_wR_factor_ref 0.1496
_reflns_Friedel_coverage 0.000
_reflns_number_gt 5768
_reflns_number_total 6851
_reflns_threshold_expression 'I > 2\s(I)'
_cod_data_source_file ja6b01552_si_004.cif
_cod_data_source_block mo_molan356_0m_sq_sq
_cod_original_sg_symbol_H-M 'P 2/n'
_cod_original_formula_sum 'C28 H35 Fe0.50 N4.50'
_cod_database_code 4130253
_shelx_space_group_comment
;
The symmetry employed for this shelxl refinement is uniquely defined
by the following loop, which should always be used as a source of
symmetry information in preference to the above space-group names.
They are only intended as comments.
;
_shelx_estimated_absorpt_t_min 0.894
_shelx_estimated_absorpt_t_max 0.949
_shelxl_version_number 2014-3

loop_
_space_group_symop_operation_xyz
'x, y, z'
'-x+1/2, y, -z+1/2'
'-x, -y, -z'
'x-1/2, -y, z-1/2'

loop_
_atom_site_label
_atom_site_type_symbol
_atom_site_fract_x
_atom_site_fract_y
_atom_site_fract_z
_atom_site_U_iso_or_equiv
_atom_site_adp_type
_atom_site_occupancy
_atom_site_site_symmetry_order
_atom_site_calc_flag
_atom_site_refinement_flags_posn
_atom_site_refinement_flags_adp
_atom_site_refinement_flags_occupancy
Fe1 Fe 0.2500 0.28335(3) 0.2500 0.01095(12) Uani 1 2 d S T P
N1 N 0.26702(16) 0.20029(13) 0.32889(10) 0.0124(4) Uani 1 1 d . . .
N2 N 0.32402(16) 0.21692(14) 0.39298(10) 0.0139(4) Uani 1 1 d . . .
N3 N 0.42334(16) 0.35479(14) 0.34988(10) 0.0131(4) Uani 1 1 d . . .
N4 N 0.36129(15) 0.36552(14) 0.28679(10) 0.0120(4) Uani 1 1 d . . .
N5 N 0.7500 0.2949(2) 0.2500 0.0149(6) Uani 1 2 d S T P
C1 C 0.2146(2) 0.10959(17) 0.33142(12) 0.0155(5) Uani 1 1 d . . .
C2 C 0.2683(2) 0.03266(18) 0.36539(14) 0.0203(5) Uani 1 1 d . . .
H2 H 0.3400 0.0405 0.3883 0.024 Uiso 1 1 calc R U .
C3 C 0.2177(2) -0.0549(2) 0.36594(16) 0.0273(6) Uani 1 1 d . . .
H3 H 0.2550 -0.1072 0.3889 0.033 Uiso 1 1 calc R U .
C4 C 0.1124(3) -0.0671(2) 0.33301(15) 0.0299(6) Uani 1 1 d . . .
H4 H 0.0779 -0.1275 0.3333 0.036 Uiso 1 1 calc R U .
C5 C 0.0582(2) 0.0094(2) 0.29971(15) 0.0288(6) Uani 1 1 d . . .
H5 H -0.0139 0.0014 0.2775 0.035 Uiso 1 1 calc R U .
C6 C 0.1087(2) 0.09730(19) 0.29868(13) 0.0206(5) Uani 1 1 d . . .
H6 H 0.0712 0.1494 0.2757 0.025 Uiso 1 1 calc R U .
C7 C 0.39642(18) 0.28867(17) 0.39846(12) 0.0129(4) Uani 1 1 d . . .
C8 C 0.46278(19) 0.29137(17) 0.46990(12) 0.0150(5) Uani 1 1 d . . .
C9 C 0.4579(2) 0.21816(19) 0.52105(14) 0.0209(5) Uani 1 1 d . . .
H9 H 0.4076 0.1674 0.5119 0.025 Uiso 1 1 calc R U .
C10 C 0.5257(2) 0.2184(2) 0.58548(14) 0.0233(5) Uani 1 1 d . . .
H10 H 0.5206 0.1678 0.6195 0.028 Uiso 1 1 calc R U .
C11 C 0.6006(2) 0.29137(19) 0.60083(13) 0.0212(5) Uani 1 1 d . . .
C12 C 0.6018(2) 0.36616(19) 0.55151(14) 0.0205(5) Uani 1 1 d . . .
H12 H 0.6501 0.4181 0.5617 0.025 Uiso 1 1 calc R U .
C13 C 0.5336(2) 0.36692(18) 0.48724(13) 0.0168(5) Uani 1 1 d . . .
H13 H 0.5355 0.4196 0.4548 0.020 Uiso 1 1 calc R U .
C14 C 0.6806(2) 0.2889(2) 0.66777(15) 0.0282(6) Uani 1 1 d . . .
H14A H 0.7544 0.2722 0.6526 0.042 Uiso 1 1 calc R U .
H14B H 0.6560 0.2414 0.7027 0.042 Uiso 1 1 calc R U .
H14C H 0.6830 0.3513 0.6914 0.042 Uiso 1 1 calc R U .
C15 C 0.39811(18) 0.44496(17) 0.24632(13) 0.0139(5) Uani 1 1 d . . .
C16 C 0.4680(2) 0.51409(18) 0.27828(14) 0.0191(5) Uani 1 1 d . . .
H16 H 0.4913 0.5093 0.3288 0.023 Uiso 1 1 calc R U .
C17 C 0.5037(2) 0.58943(19) 0.23696(15) 0.0245(6) Uani 1 1 d . . .
H17 H 0.5520 0.6353 0.2593 0.029 Uiso 1 1 calc R U .
C18 C 0.4695(2) 0.5986(2) 0.16330(15) 0.0254(6) Uani 1 1 d . . .
H18 H 0.4938 0.6506 0.1352 0.031 Uiso 1 1 calc R U .
C19 C 0.3994(2) 0.5311(2) 0.13135(14) 0.0228(6) Uani 1 1 d . . .
H19 H 0.3746 0.5374 0.0812 0.027 Uiso 1 1 calc R U .
C20 C 0.3650(2) 0.45423(19) 0.17161(13) 0.0181(5) Uani 1 1 d . . .
H20 H 0.3186 0.4075 0.1484 0.022 Uiso 1 1 calc R U .
C21 C 0.66137(19) 0.23336(18) 0.28234(13) 0.0164(5) Uani 1 1 d . . .
H21A H 0.5992 0.2748 0.2949 0.020 Uiso 1 1 calc R U .
H21B H 0.6330 0.1889 0.2437 0.020 Uiso 1 1 calc R U .
C22 C 0.6972(2) 0.1763(2) 0.35023(14) 0.0233(6) Uani 1 1 d . . .
H22A H 0.7123 0.2196 0.3924 0.028 Uiso 1 1 calc R U .
H22B H 0.7661 0.1415 0.3412 0.028 Uiso 1 1 calc R U .
C23 C 0.6071(2) 0.10623(19) 0.36863(14) 0.0206(5) Uani 1 1 d . . .
H23A H 0.5366 0.1408 0.3723 0.025 Uiso 1 1 calc R U .
H23B H 0.5971 0.0597 0.3281 0.025 Uiso 1 1 calc R U .
C24 C 0.6338(2) 0.0535(2) 0.44047(17) 0.0314(7) Uani 1 1 d . . .
H24A H 0.7020 0.0172 0.4365 0.047 Uiso 1 1 calc R U .
H24B H 0.5731 0.0104 0.4503 0.047 Uiso 1 1 calc R U .
H24C H 0.6435 0.0992 0.4809 0.047 Uiso 1 1 calc R U .
C25 C 0.80853(19) 0.35559(18) 0.30931(13) 0.0168(5) Uani 1 1 d . . .
H25A H 0.8408 0.3133 0.3482 0.020 Uiso 1 1 calc R U .
H25B H 0.8702 0.3894 0.2873 0.020 Uiso 1 1 calc R U .
C26 C 0.7357(2) 0.42774(18) 0.34476(13) 0.0184(5) Uani 1 1 d . . .
H26A H 0.6657 0.3974 0.3577 0.022 Uiso 1 1 calc R U .
H26B H 0.7177 0.4797 0.3096 0.022 Uiso 1 1 calc R U .
C27 C 0.7953(2) 0.4678(2) 0.41424(14) 0.0232(6) Uani 1 1 d . . .
H27A H 0.7972 0.4190 0.4533 0.028 Uiso 1 1 calc R U .
H27B H 0.8725 0.4831 0.4035 0.028 Uiso 1 1 calc R U .
C28 C 0.7395(2) 0.5566(2) 0.44213(16) 0.0273(6) Uani 1 1 d . . .
H28A H 0.6618 0.5428 0.4502 0.041 Uiso 1 1 calc R U .
H28B H 0.7437 0.6073 0.4056 0.041 Uiso 1 1 calc R U .
H28C H 0.7769 0.5769 0.4886 0.041 Uiso 1 1 calc R U .

loop_
_atom_site_aniso_label
_atom_site_aniso_U_11
_atom_site_aniso_U_22
_atom_site_aniso_U_33
_atom_site_aniso_U_23
_atom_site_aniso_U_13
_atom_site_aniso_U_12
Fe1 0.0093(2) 0.0137(2) 0.0095(2) 0.000 -0.00240(16) 0.000
N1 0.0116(9) 0.0144(10) 0.0108(9) 0.0007(7) -0.0024(7) 0.0004(7)
N2 0.0126(9) 0.0185(10) 0.0106(9) 0.0003(8) -0.0003(7) 0.0033(8)
N3 0.0116(9) 0.0161(10) 0.0113(9) -0.0005(7) -0.0021(7) 0.0019(7)
N4 0.0097(9) 0.0147(9) 0.0114(9) -0.0008(7) -0.0008(7) -0.0009(7)
N5 0.0103(13) 0.0223(15) 0.0120(13) 0.000 0.0010(10) 0.000
C1 0.0160(11) 0.0191(12) 0.0112(10) -0.0002(9) -0.0002(9) -0.0019(9)
C2 0.0181(12) 0.0206(13) 0.0220(12) 0.0004(10) -0.0012(10) -0.0008(10)
C3 0.0337(16) 0.0199(13) 0.0279(14) 0.0030(11) -0.0028(12) 0.0006(11)
C4 0.0391(17) 0.0239(14) 0.0260(14) 0.0026(11) -0.0047(12) -0.0166(12)
C5 0.0234(14) 0.0392(17) 0.0229(13) 0.0056(12) -0.0083(11) -0.0150(12)
C6 0.0183(12) 0.0272(14) 0.0160(11) 0.0041(10) -0.0027(10) -0.0029(10)
C7 0.0101(10) 0.0156(11) 0.0132(10) -0.0030(9) 0.0019(8) 0.0011(9)
C8 0.0124(11) 0.0195(12) 0.0129(11) -0.0021(9) -0.0001(9) 0.0042(9)
C9 0.0209(12) 0.0222(13) 0.0188(12) 0.0002(10) -0.0055(10) -0.0009(10)
C10 0.0277(14) 0.0253(13) 0.0161(12) 0.0052(10) -0.0059(10) 0.0034(11)
C11 0.0192(12) 0.0296(14) 0.0142(11) -0.0043(10) -0.0051(9) 0.0058(11)
C12 0.0173(12) 0.0259(13) 0.0178(12) -0.0054(10) -0.0028(10) -0.0032(10)
C13 0.0152(11) 0.0221(13) 0.0131(11) -0.0002(9) -0.0011(9) -0.0006(9)
C14 0.0296(15) 0.0337(15) 0.0197(13) -0.0035(12) -0.0129(11) 0.0057(12)
C15 0.0090(10) 0.0167(11) 0.0163(11) 0.0000(9) 0.0024(9) 0.0043(9)
C16 0.0196(12) 0.0189(12) 0.0185(12) 0.0001(10) -0.0016(10) 0.0006(10)
C17 0.0243(14) 0.0202(13) 0.0287(14) -0.0002(11) -0.0009(11) -0.0042(11)
C18 0.0234(13) 0.0242(14) 0.0293(14) 0.0088(11) 0.0072(11) -0.0021(11)
C19 0.0191(13) 0.0326(15) 0.0167(12) 0.0070(11) 0.0028(10) 0.0010(11)
C20 0.0132(11) 0.0255(13) 0.0154(11) 0.0005(10) -0.0004(9) -0.0004(10)
C21 0.0095(11) 0.0227(13) 0.0173(11) -0.0014(9) 0.0028(9) -0.0041(9)
C22 0.0137(12) 0.0344(15) 0.0217(13) 0.0055(11) -0.0014(10) -0.0032(11)
C23 0.0162(12) 0.0233(13) 0.0224(13) 0.0012(10) 0.0013(10) -0.0017(10)
C24 0.0258(15) 0.0352(16) 0.0334(15) 0.0114(13) 0.0041(12) -0.0021(12)
C25 0.0116(11) 0.0249(13) 0.0138(11) -0.0013(9) -0.0020(9) -0.0030(9)
C26 0.0146(11) 0.0245(13) 0.0162(11) -0.0023(10) 0.0012(9) -0.0016(10)
C27 0.0187(13) 0.0289(14) 0.0219(13) -0.0048(11) 0.0001(10) -0.0044(11)
C28 0.0300(15) 0.0226(14) 0.0292(14) -0.0045(11) 0.0005(12) -0.0066(11)

loop_
_atom_type_symbol
_atom_type_description
_atom_type_scat_dispersion_real
_atom_type_scat_dispersion_imag
_atom_type_scat_source
C C 0.0033 0.0016 'International Tables Vol C Tables 4.2.6.8 and 6.1.1.4'
H H 0.0000 0.0000 'International Tables Vol C Tables 4.2.6.8 and 6.1.1.4'
N N 0.0061 0.0033 'International Tables Vol C Tables 4.2.6.8 and 6.1.1.4'
Fe Fe 0.3463 0.8444 'International Tables Vol C Tables 4.2.6.8 and 6.1.1.4'

loop_
_geom_angle_atom_site_label_1
_geom_angle_atom_site_label_2
_geom_angle_atom_site_label_3
_geom_angle
_geom_angle_site_symmetry_1
_geom_angle_site_symmetry_3
N1 Fe1 N1 101.64(12) 2 .
N1 Fe1 N4 135.62(8) 2 .
N1 Fe1 N4 93.84(8) . .
N1 Fe1 N4 93.84(8) 2 2
N1 Fe1 N4 135.62(8) . 2
N4 Fe1 N4 103.57(12) . 2
N2 N1 C1 109.70(18) . .
N2 N1 Fe1 126.23(15) . .
C1 N1 Fe1 123.98(15) . .
C7 N2 N1 120.05(19) . .
C7 N3 N4 119.77(19) . .
N3 N4 C15 110.64(18) . .
N3 N4 Fe1 126.36(15) . .
C15 N4 Fe1 122.77(15) . .
C25 N5 C25 111.5(3) . 2_655
C25 N5 C21 106.43(13) . 2_655
C25 N5 C21 111.01(13) 2_655 2_655
C25 N5 C21 111.01(13) . .
C25 N5 C21 106.43(13) 2_655 .
C21 N5 C21 110.5(3) 2_655 .
C2 C1 C6 119.3(2) . .
C2 C1 N1 120.9(2) . .
C6 C1 N1 119.8(2) . .
C3 C2 C1 120.3(2) . .
C2 C3 C4 120.3(3) . .
C5 C4 C3 119.6(3) . .
C6 C5 C4 120.3(2) . .
C5 C6 C1 120.2(2) . .
N3 C7 N2 131.3(2) . .
N3 C7 C8 114.7(2) . .
N2 C7 C8 113.8(2) . .
C9 C8 C13 117.6(2) . .
C9 C8 C7 121.5(2) . .
C13 C8 C7 120.9(2) . .
C8 C9 C10 121.0(2) . .
C11 C10 C9 121.3(2) . .
C12 C11 C10 117.6(2) . .
C12 C11 C14 120.6(2) . .
C10 C11 C14 121.8(2) . .
C11 C12 C13 121.5(2) . .
C8 C13 C12 120.9(2) . .
C16 C15 C20 118.3(2) . .
C16 C15 N4 122.2(2) . .
C20 C15 N4 119.5(2) . .
C17 C16 C15 120.7(2) . .
C16 C17 C18 120.7(2) . .
C19 C18 C17 119.1(2) . .
C18 C19 C20 120.9(2) . .
C19 C20 C15 120.4(2) . .
C22 C21 N5 116.09(18) . .
C21 C22 C23 110.2(2) . .
C24 C23 C22 112.6(2) . .
C26 C25 N5 114.81(18) . .
C25 C26 C27 109.9(2) . .
C28 C27 C26 112.4(2) . .

loop_
_geom_bond_atom_site_label_1
_geom_bond_atom_site_label_2
_geom_bond_distance
_geom_bond_site_symmetry_2
Fe1 N1 1.8562(19) 2
Fe1 N1 1.8563(19) .
Fe1 N4 1.8755(19) .
Fe1 N4 1.8755(19) 2
N1 N2 1.344(3) .
N1 C1 1.432(3) .
N2 C7 1.341(3) .
N3 C7 1.338(3) .
N3 N4 1.347(3) .
N4 C15 1.426(3) .
N5 C25 1.523(3) .
N5 C25 1.523(3) 2_655
N5 C21 1.524(3) 2_655
N5 C21 1.524(3) .
C1 C2 1.394(3) .
C1 C6 1.397(3) .
C2 C3 1.381(4) .
C3 C4 1.391(4) .
C4 C5 1.387(4) .
C5 C6 1.385(4) .
C7 C8 1.492(3) .
C8 C9 1.394(3) .
C8 C13 1.395(3) .
C9 C10 1.395(3) .
C10 C11 1.392(4) .
C11 C12 1.386(4) .
C11 C14 1.516(3) .
C12 C13 1.395(3) .
C15 C16 1.399(3) .
C15 C20 1.402(3) .
C16 C17 1.385(4) .
C17 C18 1.387(4) .
C18 C19 1.384(4) .
C19 C20 1.385(4) .
C21 C22 1.518(3) .
C22 C23 1.524(4) .
C23 C24 1.523(4) .
C25 C26 1.515(3) .
C26 C27 1.530(3) .
C27 C28 1.524(4) .
